data_7239849
loop_
_publ_author_name
'Abdallah, Ahmad'
'Puget, Marin'
'Daiguebonne, Carole'
'Suffren, Yan'
'Calvez, Guillaume'
'Bernot, Kevin'
'Guillou, Olivier'

_publ_section_title
;
 A new series of lanthanide-based complexes with a
 bis(hydroxy)benzoxaborolone ligand: synthesis, crystal structure, and
 magnetic and optical properties
;
_journal_issue 11
_journal_name_full CrystEngComm
_journal_page_first 2020
_journal_page_last 2030
_journal_paper_doi 10.1039/C9CE01592B
_journal_volume 22
_journal_year 2020
_chemical_formula_sum 'C42 H40 B2 O20 Tb2'
_chemical_formula_weight 1204.2
_space_group_IT_number 2
_space_group_name_Hall '-P 1'
_space_group_name_H-M_alt 'P -1'
_symmetry_cell_setting triclinic
_symmetry_Int_Tables_number 2
_symmetry_space_group_name_Hall '-P 1'
_symmetry_space_group_name_H-M 'P -1'
_atom_sites_solution_hydrogens geom
_audit_conform_dict_location ftp://ftp.iucr.org/pub/cif_core.dic
_audit_conform_dict_name cif_core.dic
_audit_conform_dict_version 2.4.3
_audit_creation_date 2019-04-11T13:19:13-00:00
_audit_creation_method 'WinGX routine CIF_UPDATE'
_audit_update_record
;
2019-04-12 deposited with the CCDC.	2020-01-27 downloaded from the CCDC.
;
_cell_angle_alpha 107.789(5)
_cell_angle_beta 90.226(5)
_cell_angle_gamma 97.585(5)
_cell_formula_units_Z 2
_cell_length_a 9.3329(13)
_cell_length_b 16.012(2)
_cell_length_c 16.212(2)
_cell_measurement_reflns_used 9831
_cell_measurement_temperature 293(2)
_cell_measurement_theta_max 27.53
_cell_measurement_theta_min 2.52
_cell_measurement_wavelength 0.71073
_cell_volume 2284.2(5)
_computing_cell_refinement 'APEX3 (Bruker, 2015); SAINT (Bruker, 2014)'
_computing_data_collection 'SAINT (Bruker, 2014)'
_computing_data_reduction 'SAINT (Bruker, 2014)'
_computing_molecular_graphics 'Ortep for Windows (Farrugia, 2012)'
_computing_publication_material 'WinGX publication routines (Farrugia, 2012)'
_computing_structure_refinement 'SHELXL-2017/1 (Sheldrick, 2017)'
_computing_structure_solution 'SIR-92 (Altomare et al., 1994)'
_diffrn_ambient_temperature 293(2)
_diffrn_detector 'CCD plate'
_diffrn_measured_fraction_theta_full 0.998
_diffrn_measured_fraction_theta_max 0.997
_diffrn_measurement_device_type 'D8 VENTURE Bruker AXS'
_diffrn_measurement_method 'CCD rotation images, thick slices'
_diffrn_orient_matrix_UB_11 0.003679
_diffrn_orient_matrix_UB_12 -0.054301
_diffrn_orient_matrix_UB_13 -0.050468
_diffrn_orient_matrix_UB_21 0.053863
_diffrn_orient_matrix_UB_22 0.036992
_diffrn_orient_matrix_UB_23 -0.032702
_diffrn_orient_matrix_UB_31 0.093783
_diffrn_orient_matrix_UB_32 -0.008424
_diffrn_orient_matrix_UB_33 0.024271
_diffrn_radiation_monochromator 'multilayer monochromator'
_diffrn_radiation_probe x-ray
_diffrn_radiation_type MoK\a
_diffrn_radiation_wavelength 0.71073
_diffrn_reflns_av_R_equivalents 0.076
_diffrn_reflns_av_unetI/netI 0.0633
_diffrn_reflns_Laue_measured_fraction_full 0.998
_diffrn_reflns_Laue_measured_fraction_max 0.997
_diffrn_reflns_limit_h_max 11
_diffrn_reflns_limit_h_min -12
_diffrn_reflns_limit_k_max 20
_diffrn_reflns_limit_k_min -20
_diffrn_reflns_limit_l_max 21
_diffrn_reflns_limit_l_min -21
_diffrn_reflns_number 10515
_diffrn_reflns_point_group_measured_fraction_full 0.998
_diffrn_reflns_point_group_measured_fraction_max 0.997
_diffrn_reflns_reduction_process
;
        Scaled and merged with Sortav
        R.H. Blessing, (1987) Cryst. Rev. 1, 3-58
        R.H. Blessing, (1989) J. Appl. Cryst. 22, 396-397
;
_diffrn_reflns_theta_full 25.242
_diffrn_reflns_theta_max 27.56
_diffrn_reflns_theta_min 2.16
_diffrn_source 'Enraf Nonius FR590'
_diffrn_standards_number 0
_exptl_absorpt_coefficient_mu 3.15
_exptl_absorpt_correction_T_max 0.7456
_exptl_absorpt_correction_T_min 0.4591
_exptl_absorpt_correction_type multi-scan
_exptl_absorpt_process_details
;
  [Sheldrick, G.M. (2014). SADABS Bruker AXS Inc., Madison, Wisconsin, USA]
;
_exptl_crystal_colour colorless
_exptl_crystal_density_diffrn 1.751
_exptl_crystal_density_method 'not measured'
_exptl_crystal_description plate
_exptl_crystal_F_000 1184
_exptl_crystal_size_max 0.2
_exptl_crystal_size_mid 0.15
_exptl_crystal_size_min 0.1
_refine_diff_density_max 6.722
_refine_diff_density_min -2.608
_refine_diff_density_rms 0.269
_refine_ls_extinction_method none
_refine_ls_goodness_of_fit_ref 1.056
_refine_ls_hydrogen_treatment constr
_refine_ls_matrix_type full
_refine_ls_number_constraints 0
_refine_ls_number_parameters 595
_refine_ls_number_reflns 10515
_refine_ls_number_restraints 0
_refine_ls_restrained_S_all 1.056
_refine_ls_R_factor_all 0.0738
_refine_ls_R_factor_gt 0.0548
_refine_ls_shift/su_max 0.002
_refine_ls_shift/su_mean 0
_refine_ls_structure_factor_coef Fsqd
_refine_ls_weighting_details 'w=1/[\s^2^(Fo^2^)+(0.0989P)^2^+4.3677P] where P=(Fo^2^+2Fc^2^)/3'
_refine_ls_weighting_scheme calc
_refine_ls_wR_factor_gt 0.1441
_refine_ls_wR_factor_ref 0.1547
_reflns_Friedel_coverage 0
_reflns_number_gt 8188
_reflns_number_total 10515
_reflns_threshold_expression 'I > 2\s(I)'
_cod_data_source_file c9ce01592b2.cif
_cod_data_source_block shelx
_cod_depositor_comments
;Adding full bibliography for 7239849--7239850.cif.

 Adding full bibliography for 7239849--7239850.cif.
;
_cod_database_code 7239849

loop_
_symmetry_equiv_pos_as_xyz
'x, y, z'
'-x, -y, -z'

loop_
_atom_site_label
_atom_site_type_symbol
_atom_site_fract_x
_atom_site_fract_y
_atom_site_fract_z
_atom_site_U_iso_or_equiv
_atom_site_adp_type
_atom_site_occupancy
_atom_site_site_symmetry_order
_atom_site_calc_flag
_atom_site_refinement_flags_posn
_atom_site_refinement_flags_adp
Tb01 Tb 1.07383(3) 0.49882(2) 0.35592(2) 0.01092(10) Uani 1 1 d . .
Tb02 Tb 0.57441(3) 0.50110(2) 0.14446(2) 0.01120(10) Uani 1 1 d . .
O003 O 0.8909(5) 0.3996(3) 0.5076(3) 0.0166(9) Uani 1 1 d . .
O004 O 0.5648(5) 0.3971(3) 0.0092(3) 0.0177(9) Uani 1 1 d . .
O005 O 0.4027(5) 0.3743(3) -0.0991(3) 0.0199(10) Uani 1 1 d . .
O006 O 0.9810(4) 0.6254(3) 0.3322(3) 0.0166(9) Uani 1 1 d . .
O007 O 1.1711(5) 0.4117(3) 0.2303(3) 0.0158(9) Uani 1 1 d . .
O008 O 1.0383(5) 0.3715(3) 0.3980(3) 0.0200(10) Uani 1 1 d . .
O009 O 0.9350(4) 0.4242(3) 0.2275(3) 0.0152(9) Uani 1 1 d . .
O010 O 0.6570(5) 0.3842(3) 0.1904(3) 0.0196(10) Uani 1 1 d . .
O011 O 0.8187(5) 0.5144(3) 0.0943(3) 0.0189(9) Uani 1 1 d . .
O012 O 0.4690(4) 0.5779(3) 0.2717(3) 0.0152(9) Uani 1 1 d . .
C013 C 0.5088(7) 0.2595(4) 0.2116(4) 0.0172(13) Uani 1 1 d . .
O014 O 1.2100(5) 0.6167(3) 0.3120(3) 0.0190(10) Uani 1 1 d . .
O015 O 0.4231(5) 0.3748(3) 0.1676(3) 0.0168(9) Uani 1 1 d . .
C016 C 0.6098(9) 0.9024(5) 0.4855(5) 0.0315(17) Uani 1 1 d . .
H016 H 0.611371 0.959695 0.522729 0.038 Uiso 1 1 calc R U
O017 O 1.3120(5) 0.4859(3) 0.4070(3) 0.0180(9) Uani 1 1 d . .
C018 C 1.1024(7) 0.6567(4) 0.3107(4) 0.0139(12) Uani 1 1 d . .
O019 O 0.7100(5) 0.5904(3) 0.2703(3) 0.0175(9) Uani 1 1 d . .
B020 B 0.5959(7) 0.6257(5) 0.3266(4) 0.0138(13) Uani 1 1 d . .
O021 O 1.0594(5) 0.4046(3) 0.0897(3) 0.0191(9) Uani 1 1 d . .
C022 C 0.9665(8) 0.2013(5) 0.1638(5) 0.0277(16) Uani 1 1 d . .
H022 H 0.9708 0.211286 0.223452 0.033 Uiso 1 1 calc R U
C023 C 0.6093(8) 0.8324(5) 0.5194(5) 0.0249(15) Uani 1 1 d . .
H023 H 0.610729 0.841501 0.578895 0.03 Uiso 1 1 calc R U
O024 O 0.3321(5) 0.5077(3) 0.0980(3) 0.0198(10) Uani 1 1 d . .
B025 B 1.0409(7) 0.3770(5) 0.1740(5) 0.0155(14) Uani 1 1 d . .
O026 O 0.6164(6) 0.6581(3) 0.5549(3) 0.0251(11) Uani 1 1 d . .
O027 O 0.6005(5) 0.5957(3) 0.4097(3) 0.0175(9) Uani 1 1 d . .
O028 O 0.8273(4) 0.4917(3) 0.3991(3) 0.0186(9) Uani 1 1 d . .
C029 C 1.2596(10) 0.8461(5) 0.2329(6) 0.038(2) Uani 1 1 d . .
H029 H 1.344373 0.864334 0.209508 0.046 Uiso 1 1 calc R U
C030 C 1.1509(10) 0.8981(5) 0.2485(5) 0.0350(19) Uani 1 1 d . .
H030 H 1.162132 0.951443 0.235857 0.042 Uiso 1 1 calc R U
O031 O 1.0462(6) 0.3404(4) -0.0549(3) 0.0280(11) Uani 1 1 d . .
C032 C 0.9923(7) 0.2522(4) 0.0409(4) 0.0190(13) Uani 1 1 d . .
C033 C 1.0351(7) 0.3351(4) 0.0173(4) 0.0186(13) Uani 1 1 d . .
C034 C 0.9289(9) 0.1158(5) 0.1081(6) 0.0346(18) Uani 1 1 d . .
H034 H 0.909071 0.068878 0.130626 0.042 Uiso 1 1 calc R U
C035 C 0.6027(6) 0.7301(4) 0.3700(4) 0.0155(12) Uani 1 1 d . .
C036 C 0.6065(7) 0.7481(4) 0.4603(4) 0.0175(13) Uani 1 1 d . .
C037 C 0.6079(7) 0.6650(4) 0.4823(4) 0.0179(13) Uani 1 1 d . .
C038 C 0.5303(7) 0.3428(4) 0.1901(4) 0.0151(12) Uani 1 1 d . .
C039 C 0.4454(7) 0.2510(4) -0.0563(4) 0.0167(12) Uani 1 1 d . .
C040 C 0.9975(6) 0.2714(4) 0.1311(4) 0.0145(12) Uani 1 1 d . .
C041 C 0.9395(7) 0.2523(4) 0.4467(4) 0.0183(13) Uani 1 1 d . .
C042 C 0.4720(6) 0.3463(4) -0.0484(4) 0.0151(12) Uani 1 1 d . .
C043 C 0.3763(8) 0.2051(5) 0.1907(5) 0.0300(17) Uani 1 1 d . .
H043 H 0.30137 0.222634 0.164873 0.036 Uiso 1 1 calc R U
C044 C 1.1173(7) 0.7393(4) 0.2871(4) 0.0180(13) Uani 1 1 d . .
C045 C 0.5445(8) 0.2132(5) -0.0196(4) 0.0242(15) Uani 1 1 d . .
H045 H 0.626731 0.247829 0.011554 0.029 Uiso 1 1 calc R U
C046 C 1.0071(8) 0.7923(5) 0.3020(5) 0.0255(15) Uani 1 1 d . .
H046 H 0.921697 0.77427 0.325001 0.031 Uiso 1 1 calc R U
C047 C 1.0234(9) 0.8706(5) 0.2833(5) 0.0304(16) Uani 1 1 d . .
H047 H 0.949372 0.905551 0.293739 0.036 Uiso 1 1 calc R U
C048 C 0.9540(8) 0.1665(5) -0.0163(5) 0.0311(17) Uani 1 1 d . .
H048 H 0.951529 0.15579 -0.076014 0.037 Uiso 1 1 calc R U
C049 C 0.9585(7) 0.3476(4) 0.4511(4) 0.0166(12) Uani 1 1 d . .
C050 C 0.2984(10) 0.1082(6) -0.1123(6) 0.041(2) Uani 1 1 d . .
H050 H 0.216087 0.073411 -0.143118 0.05 Uiso 1 1 calc R U
C051 C 1.0221(9) 0.1102(5) 0.4042(6) 0.037(2) Uani 1 1 d . .
H051 H 1.089002 0.073893 0.376913 0.045 Uiso 1 1 calc R U
C052 C 0.8227(8) 0.2173(5) 0.4849(4) 0.0237(14) Uani 1 1 d . .
H052 H 0.755464 0.253329 0.512239 0.028 Uiso 1 1 calc R U
C053 C 1.0384(8) 0.1974(5) 0.4062(5) 0.0252(15) Uani 1 1 d . .
H053 H 1.116438 0.219814 0.380003 0.03 Uiso 1 1 calc R U
C054 C 0.5181(9) 0.1218(5) -0.0304(6) 0.0351(19) Uani 1 1 d . .
H054 H 0.583352 0.095679 -0.006254 0.042 Uiso 1 1 calc R U
C055 C 0.6030(8) 0.8028(5) 0.3385(5) 0.0250(15) Uani 1 1 d . .
H055 H 0.599931 0.794144 0.27912 0.03 Uiso 1 1 calc R U
C056 C 0.9207(9) 0.0997(5) 0.0184(6) 0.0378(19) Uani 1 1 d . .
H056 H 0.891899 0.04239 -0.017982 0.045 Uiso 1 1 calc R U
C057 C 0.3216(8) 0.1977(5) -0.1027(5) 0.0273(15) Uani 1 1 d . .
H057 H 0.254909 0.222792 -0.127017 0.033 Uiso 1 1 calc R U
C058 C 0.9055(10) 0.0762(5) 0.4431(6) 0.039(2) Uani 1 1 d . .
H058 H 0.894746 0.017497 0.442587 0.047 Uiso 1 1 calc R U
C059 C 0.5988(10) 0.1542(5) 0.2693(5) 0.0365(18) Uani 1 1 d . .
H059 H 0.673143 0.137689 0.29655 0.044 Uiso 1 1 calc R U
C060 C 0.6195(8) 0.2326(5) 0.2516(5) 0.0303(16) Uani 1 1 d . .
H060 H 0.708296 0.268698 0.266182 0.036 Uiso 1 1 calc R U
C061 C 0.4688(11) 0.0991(6) 0.2472(6) 0.040(2) Uani 1 1 d . .
H061 H 0.456667 0.044915 0.258105 0.049 Uiso 1 1 calc R U
C064 C 1.2442(8) 0.7673(5) 0.2517(5) 0.0286(16) Uani 1 1 d . .
H064 H 1.318565 0.732537 0.240818 0.034 Uiso 1 1 calc R U
C065 C 0.3548(10) 0.1248(5) 0.2082(6) 0.038(2) Uani 1 1 d . .
H065 H 0.266131 0.088506 0.194244 0.046 Uiso 1 1 calc R U
C066 C 0.8062(9) 0.1303(5) 0.4825(5) 0.0336(18) Uani 1 1 d . .
H066 H 0.727136 0.107566 0.507611 0.04 Uiso 1 1 calc R U
C067 C 0.6080(9) 0.8875(5) 0.3965(6) 0.0342(18) Uani 1 1 d . .
H067 H 0.610138 0.935373 0.375222 0.041 Uiso 1 1 calc R U
C071 C 0.3953(10) 0.0703(6) -0.0770(6) 0.044(2) Uani 1 1 d . .
H071 H 0.378959 0.009906 -0.084114 0.052 Uiso 1 1 calc R U

loop_
_atom_site_aniso_label
_atom_site_aniso_U_11
_atom_site_aniso_U_22
_atom_site_aniso_U_33
_atom_site_aniso_U_23
_atom_site_aniso_U_13
_atom_site_aniso_U_12
Tb01 0.00743(16) 0.01129(16) 0.01439(16) 0.00425(11) 0.00060(10) 0.00187(11)
Tb02 0.00715(16) 0.01194(16) 0.01501(16) 0.00472(11) -0.00044(10) 0.00178(11)
O003 0.016(2) 0.015(2) 0.017(2) 0.0006(17) 0.0001(17) 0.0044(17)
O004 0.016(2) 0.019(2) 0.016(2) 0.0032(18) -0.0005(17) 0.0007(18)
O005 0.012(2) 0.018(2) 0.033(3) 0.015(2) -0.0055(18) -0.0027(18)
O006 0.006(2) 0.016(2) 0.031(2) 0.0117(19) -0.0004(17) 0.0011(16)
O007 0.009(2) 0.020(2) 0.017(2) 0.0036(18) 0.0013(16) 0.0008(17)
O008 0.016(2) 0.020(2) 0.029(2) 0.014(2) 0.0052(19) 0.0064(18)
O009 0.0047(19) 0.020(2) 0.018(2) 0.0010(18) -0.0004(15) 0.0047(16)
O010 0.009(2) 0.021(2) 0.033(3) 0.014(2) -0.0034(18) 0.0022(18)
O011 0.013(2) 0.022(2) 0.027(2) 0.013(2) 0.0048(18) 0.0061(18)
O012 0.006(2) 0.019(2) 0.017(2) -0.0010(17) -0.0041(15) 0.0025(16)
C013 0.017(3) 0.020(3) 0.016(3) 0.006(2) 0.005(2) 0.005(3)
O014 0.009(2) 0.022(2) 0.032(3) 0.016(2) 0.0057(18) 0.0063(18)
O015 0.008(2) 0.017(2) 0.029(2) 0.0127(19) 0.0022(17) 0.0043(17)
C016 0.037(4) 0.013(3) 0.043(4) 0.005(3) -0.002(3) 0.005(3)
O017 0.013(2) 0.020(2) 0.024(2) 0.0104(19) -0.0008(17) 0.0041(17)
C018 0.012(3) 0.016(3) 0.015(3) 0.005(2) 0.001(2) 0.003(2)
O019 0.009(2) 0.020(2) 0.021(2) 0.0034(18) -0.0004(17) 0.0041(17)
B020 0.006(3) 0.020(4) 0.014(3) 0.004(3) -0.007(2) 0.001(3)
O021 0.025(3) 0.016(2) 0.018(2) 0.0086(18) 0.0020(18) -0.0005(18)
C022 0.030(4) 0.024(4) 0.033(4) 0.014(3) 0.007(3) 0.004(3)
C023 0.026(4) 0.018(3) 0.028(4) 0.002(3) -0.004(3) 0.005(3)
O024 0.005(2) 0.031(3) 0.024(2) 0.009(2) 0.0026(17) 0.0040(18)
B025 0.009(3) 0.020(4) 0.017(3) 0.004(3) 0.002(2) 0.004(3)
O026 0.038(3) 0.021(2) 0.020(2) 0.009(2) 0.004(2) 0.011(2)
O027 0.023(2) 0.016(2) 0.017(2) 0.0090(18) -0.0007(17) 0.0063(18)
O028 0.007(2) 0.023(2) 0.028(2) 0.0098(19) -0.0036(17) 0.0071(17)
C029 0.040(5) 0.032(4) 0.046(5) 0.020(4) 0.010(4) -0.004(4)
C030 0.050(5) 0.023(4) 0.037(4) 0.017(3) -0.004(4) 0.002(3)
O031 0.034(3) 0.030(3) 0.021(2) 0.011(2) 0.002(2) 0.000(2)
C032 0.014(3) 0.022(3) 0.021(3) 0.006(3) -0.001(2) 0.003(2)
C033 0.018(3) 0.016(3) 0.019(3) 0.002(2) 0.003(2) -0.001(2)
C034 0.032(4) 0.026(4) 0.052(5) 0.022(4) 0.007(4) 0.002(3)
C035 0.010(3) 0.018(3) 0.020(3) 0.006(2) -0.005(2) 0.003(2)
C036 0.014(3) 0.019(3) 0.019(3) 0.003(2) 0.002(2) 0.006(2)
C037 0.018(3) 0.018(3) 0.016(3) 0.001(2) 0.000(2) 0.007(2)
C038 0.014(3) 0.016(3) 0.016(3) 0.005(2) 0.000(2) 0.003(2)
C039 0.015(3) 0.016(3) 0.020(3) 0.008(2) 0.004(2) 0.001(2)
C040 0.011(3) 0.015(3) 0.019(3) 0.007(2) 0.004(2) 0.004(2)
C041 0.019(3) 0.012(3) 0.022(3) 0.004(2) -0.005(2) -0.004(2)
C042 0.010(3) 0.020(3) 0.016(3) 0.007(2) -0.002(2) 0.001(2)
C043 0.027(4) 0.021(4) 0.044(4) 0.017(3) -0.007(3) -0.004(3)
C044 0.018(3) 0.018(3) 0.020(3) 0.009(3) 0.002(2) 0.001(2)
C045 0.030(4) 0.018(3) 0.026(4) 0.007(3) -0.001(3) 0.010(3)
C046 0.023(4) 0.026(4) 0.032(4) 0.014(3) 0.000(3) 0.006(3)
C047 0.032(4) 0.021(4) 0.041(4) 0.011(3) 0.001(3) 0.011(3)
C048 0.033(4) 0.028(4) 0.024(4) -0.002(3) 0.003(3) 0.001(3)
C049 0.015(3) 0.017(3) 0.017(3) 0.005(2) -0.003(2) 0.000(2)
C050 0.043(5) 0.028(4) 0.053(5) 0.017(4) -0.002(4) -0.007(4)
C051 0.026(4) 0.020(4) 0.063(6) 0.009(4) 0.004(4) 0.004(3)
C052 0.023(4) 0.024(4) 0.022(3) 0.005(3) 0.001(3) -0.001(3)
C053 0.022(4) 0.017(3) 0.036(4) 0.007(3) -0.001(3) 0.004(3)
C054 0.043(5) 0.021(4) 0.049(5) 0.019(4) 0.011(4) 0.015(3)
C055 0.027(4) 0.025(4) 0.030(4) 0.018(3) 0.002(3) 0.007(3)
C056 0.029(4) 0.022(4) 0.057(5) 0.005(4) 0.001(4) -0.002(3)
C057 0.025(4) 0.021(4) 0.037(4) 0.012(3) -0.003(3) -0.002(3)
C058 0.044(5) 0.023(4) 0.053(5) 0.016(4) -0.008(4) 0.000(3)
C059 0.043(5) 0.033(4) 0.040(5) 0.019(4) -0.004(4) 0.012(4)
C060 0.025(4) 0.031(4) 0.040(4) 0.017(3) -0.001(3) 0.008(3)
C061 0.056(6) 0.027(4) 0.044(5) 0.020(4) 0.012(4) 0.002(4)
C064 0.024(4) 0.027(4) 0.035(4) 0.012(3) 0.008(3) 0.000(3)
C065 0.038(5) 0.026(4) 0.055(5) 0.025(4) -0.002(4) -0.009(3)
C066 0.029(4) 0.028(4) 0.046(5) 0.017(4) 0.001(3) -0.005(3)
C067 0.034(4) 0.021(4) 0.053(5) 0.019(4) -0.006(4) 0.005(3)
C071 0.049(6) 0.021(4) 0.065(6) 0.019(4) 0.010(4) 0.003(4)

loop_
_atom_type_symbol
_atom_type_description
_atom_type_scat_dispersion_real
_atom_type_scat_dispersion_imag
_atom_type_scat_source
C C 0.0033 0.0016 'International Tables Vol C Tables 4.2.6.8 and 6.1.1.4'
H H 0 0 'International Tables Vol C Tables 4.2.6.8 and 6.1.1.4'
O O 0.0106 0.006 'International Tables Vol C Tables 4.2.6.8 and 6.1.1.4'
Tb Tb -0.1723 4.1537 'International Tables Vol C Tables 4.2.6.8 and 6.1.1.4'
B B 0.0013 0.0007 'International Tables Vol C Tables 4.2.6.8 and 6.1.1.4'

loop_
_geom_angle_atom_site_label_1
_geom_angle_atom_site_label_2
_geom_angle_atom_site_label_3
_geom_angle
_geom_angle_site_symmetry_1
_geom_angle_site_symmetry_3
O003 Tb01 O008 97.63(16) 2_766 .
O003 Tb01 O009 152.61(15) 2_766 .
O008 Tb01 O009 90.04(17) . .
O003 Tb01 O007 149.37(15) 2_766 .
O008 Tb01 O007 86.30(16) . .
O009 Tb01 O007 56.99(14) . .
O003 Tb01 O028 81.13(15) 2_766 .
O008 Tb01 O028 76.40(15) . .
O009 Tb01 O028 75.17(15) . .
O007 Tb01 O028 128.99(15) . .
O003 Tb01 O017 74.75(15) 2_766 .
O008 Tb01 O017 75.69(16) . .
O009 Tb01 O017 132.62(14) . .
O007 Tb01 O017 76.89(15) . .
O028 Tb01 O017 139.94(15) . .
O003 Tb01 O014 83.58(16) 2_766 .
O008 Tb01 O014 156.56(16) . .
O009 Tb01 O014 99.60(16) . .
O007 Tb01 O014 81.31(15) . .
O028 Tb01 O014 126.65(15) . .
O017 Tb01 O014 82.14(15) . .
O003 Tb01 O006 78.87(15) 2_766 .
O008 Tb01 O006 150.07(15) . .
O009 Tb01 O006 81.43(15) . .
O007 Tb01 O006 111.92(15) . .
O028 Tb01 O006 73.69(14) . .
O017 Tb01 O006 130.16(15) . .
O014 Tb01 O006 53.25(14) . .
O003 Tb01 C018 80.60(17) 2_766 .
O008 Tb01 C018 176.51(16) . .
O009 Tb01 C018 90.22(17) . .
O007 Tb01 C018 96.76(16) . .
O028 Tb01 C018 100.32(16) . .
O017 Tb01 C018 106.59(17) . .
O014 Tb01 C018 26.53(16) . .
O006 Tb01 C018 26.72(16) . .
O003 Tb01 B025 175.77(18) 2_766 .
O008 Tb01 B025 86.19(19) . .
O009 Tb01 B025 28.44(16) . .
O007 Tb01 B025 28.65(17) . .
O028 Tb01 B025 101.61(17) . .
O017 Tb01 B025 104.59(17) . .
O014 Tb01 B025 92.19(18) . .
O006 Tb01 B025 98.73(18) . .
C018 Tb01 B025 95.68(19) . .
O004 Tb02 O005 97.50(16) . 2_665
O004 Tb02 O012 152.82(15) . .
O005 Tb02 O012 90.38(16) 2_665 .
O004 Tb02 O019 149.37(15) . .
O005 Tb02 O019 86.53(16) 2_665 .
O012 Tb02 O019 56.70(14) . .
O004 Tb02 O024 81.19(15) . .
O005 Tb02 O024 75.94(16) 2_665 .
O012 Tb02 O024 75.55(15) . .
O019 Tb02 O024 128.91(15) . .
O004 Tb02 O010 82.87(16) . .
O005 Tb02 O010 156.41(16) 2_665 .
O012 Tb02 O010 100.03(16) . .
O019 Tb02 O010 81.76(16) . .
O024 Tb02 O010 127.07(16) . .
O004 Tb02 O011 74.71(16) . .
O005 Tb02 O011 75.02(15) 2_665 .
O012 Tb02 O011 132.45(15) . .
O019 Tb02 O011 77.11(15) . .
O024 Tb02 O011 139.06(16) . .
O010 Tb02 O011 82.42(15) . .
O004 Tb02 O015 78.09(15) . .
O005 Tb02 O015 149.77(15) 2_665 .
O012 Tb02 O015 82.05(15) . .
O019 Tb02 O015 112.59(16) . .
O024 Tb02 O015 73.83(15) . .
O010 Tb02 O015 53.54(14) . .
O011 Tb02 O015 130.48(14) . .
O004 Tb02 C038 79.48(17) . .
O005 Tb02 C038 175.77(17) 2_665 .
O012 Tb02 C038 91.04(17) . .
O019 Tb02 C038 97.58(17) . .
O024 Tb02 C038 100.56(17) . .
O010 Tb02 C038 26.68(17) . .
O011 Tb02 C038 106.82(16) . .
O015 Tb02 C038 26.86(16) . .
O004 Tb02 B020 175.29(18) . .
O005 Tb02 B020 86.78(18) 2_665 .
O012 Tb02 B020 28.28(16) . .
O019 Tb02 B020 28.49(16) . .
O024 Tb02 B020 101.84(17) . .
O010 Tb02 B020 92.43(18) . .
O011 Tb02 B020 104.66(17) . .
O015 Tb02 B020 99.20(17) . .
C038 Tb02 B020 96.35(18) . .
C049 O003 Tb01 140.6(4) . 2_766
C042 O004 Tb02 140.0(4) . .
C042 O005 Tb02 136.5(4) . 2_665
C018 O006 Tb01 93.6(4) . .
B025 O007 Tb01 100.7(3) . .
C049 O008 Tb01 133.8(4) . .
B025 O009 Tb01 101.2(4) . .
C038 O010 Tb02 94.7(4) . .
B020 O012 Tb02 101.8(3) . .
C043 C013 C060 118.9(7) . .
C043 C013 C038 119.6(6) . .
C060 C013 C038 121.5(6) . .
C018 O014 Tb01 94.5(4) . .
C038 O015 Tb02 94.0(4) . .
C067 C016 C023 120.6(7) . .
O014 C018 O006 118.6(6) . .
O014 C018 C044 121.0(6) . .
O006 C018 C044 120.4(6) . .
O014 C018 Tb01 59.0(3) . .
O006 C018 Tb01 59.6(3) . .
C044 C018 Tb01 180.0(7) . .
B020 O019 Tb02 101.5(3) . .
O012 B020 O019 99.9(5) . .
O012 B020 O027 109.6(5) . .
O019 B020 O027 109.1(5) . .
O012 B020 C035 118.1(5) . .
O019 B020 C035 119.9(5) . .
O027 B020 C035 100.2(5) . .
O012 B020 Tb02 50.0(3) . .
O019 B020 Tb02 50.1(3) . .
O027 B020 Tb02 124.2(4) . .
C035 B020 Tb02 135.6(4) . .
C033 O021 B025 112.6(5) . .
C040 C022 C034 120.3(7) . .
C036 C023 C016 117.0(7) . .
O009 B025 O007 100.8(5) . .
O009 B025 O021 110.4(5) . .
O007 B025 O021 109.6(5) . .
O009 B025 C040 116.7(5) . .
O007 B025 C040 119.8(6) . .
O021 B025 C040 99.6(5) . .
O009 B025 Tb01 50.3(3) . .
O007 B025 Tb01 50.7(3) . .
O021 B025 Tb01 126.3(4) . .
C040 B025 Tb01 134.1(4) . .
C037 O027 B020 111.4(5) . .
C030 C029 C064 120.6(7) . .
C029 C030 C047 119.7(7) . .
C040 C032 C048 123.0(6) . .
C040 C032 C033 110.0(6) . .
C048 C032 C033 126.9(6) . .
O031 C033 O021 124.2(6) . .
O031 C033 C032 126.3(6) . .
O021 C033 C032 109.6(5) . .
C022 C034 C056 120.6(7) . .
C036 C035 C055 116.9(6) . .
C036 C035 B020 108.1(5) . .
C055 C035 B020 135.0(6) . .
C023 C036 C035 124.2(6) . .
C023 C036 C037 125.9(6) . .
C035 C036 C037 109.9(5) . .
O026 C037 O027 123.2(6) . .
O026 C037 C036 126.4(6) . .
O027 C037 C036 110.4(5) . .
O010 C038 O015 117.8(6) . .
O010 C038 C013 121.0(6) . .
O015 C038 C013 121.2(6) . .
O010 C038 Tb02 58.6(3) . .
O015 C038 Tb02 59.2(3) . .
C013 C038 Tb02 178.6(4) . .
C045 C039 C057 119.7(6) . .
C045 C039 C042 120.3(6) . .
C057 C039 C042 120.0(6) . .
C022 C040 C032 117.4(6) . .
C022 C040 B025 134.4(6) . .
C032 C040 B025 108.1(5) . .
C053 C041 C052 118.8(6) . .
C053 C041 C049 120.9(6) . .
C052 C041 C049 120.3(6) . .
O005 C042 O004 122.5(6) . .
O005 C042 C039 118.8(6) . .
O004 C042 C039 118.7(6) . .
C065 C043 C013 120.6(7) . .
C046 C044 C064 118.7(6) . .
C046 C044 C018 120.7(6) . .
C064 C044 C018 120.6(6) . .
C039 C045 C054 118.9(7) . .
C047 C046 C044 120.7(7) . .
C046 C047 C030 120.2(7) . .
C056 C048 C032 117.7(7) . .
O008 C049 O003 123.6(6) . .
O008 C049 C041 118.4(6) . .
O003 C049 C041 118.0(5) . .
C071 C050 C057 120.6(8) . .
C053 C051 C058 120.0(8) . .
C066 C052 C041 120.5(7) . .
C051 C053 C041 120.6(7) . .
C071 C054 C045 120.4(8) . .
C067 C055 C035 119.7(7) . .
C048 C056 C034 120.8(7) . .
C050 C057 C039 120.2(7) . .
C066 C058 C051 119.5(8) . .
C060 C059 C061 120.7(8) . .
C059 C060 C013 120.7(7) . .
C059 C061 C065 119.9(7) . .
C029 C064 C044 120.2(7) . .
C043 C065 C061 119.1(8) . .
C052 C066 C058 120.6(7) . .
C016 C067 C055 121.5(7) . .
C050 C071 C054 120.1(8) . .

loop_
_geom_bond_atom_site_label_1
_geom_bond_atom_site_label_2
_geom_bond_distance
_geom_bond_site_symmetry_2
Tb01 O003 2.303(4) 2_766
Tb01 O008 2.325(4) .
Tb01 O009 2.343(4) .
Tb01 O007 2.352(4) .
Tb01 O028 2.406(4) .
Tb01 O017 2.425(4) .
Tb01 O014 2.425(4) .
Tb01 O006 2.439(4) .
Tb01 C018 2.821(6) .
Tb01 B025 2.986(7) .
Tb02 O004 2.306(4) .
Tb02 O005 2.313(4) 2_665
Tb02 O012 2.350(4) .
Tb02 O019 2.351(4) .
Tb02 O024 2.407(4) .
Tb02 O010 2.425(4) .
Tb02 O011 2.428(4) .
Tb02 O015 2.436(4) .
Tb02 C038 2.831(6) .
Tb02 B020 3.005(7) .
O003 C049 1.268(7) .
O004 C042 1.276(7) .
O005 C042 1.262(8) .
O006 C018 1.271(7) .
O007 B025 1.457(8) .
O008 C049 1.255(7) .
O009 B025 1.450(8) .
O010 C038 1.275(8) .
O012 B020 1.454(8) .
C013 C043 1.391(10) .
C013 C060 1.398(10) .
C013 C038 1.468(9) .
O014 C018 1.264(8) .
O015 C038 1.282(8) .
C016 C067 1.387(12) .
C016 C023 1.390(10) .
C018 C044 1.475(9) .
O019 B020 1.462(8) .
B020 O027 1.565(8) .
B020 C035 1.595(9) .
O021 C033 1.341(8) .
O021 B025 1.562(8) .
C022 C040 1.380(9) .
C022 C034 1.388(11) .
C023 C036 1.393(9) .
B025 C040 1.614(9) .
O026 C037 1.219(8) .
O027 C037 1.342(7) .
C029 C030 1.372(12) .
C029 C064 1.376(11) .
C030 C047 1.396(11) .
O031 C033 1.203(8) .
C032 C040 1.400(9) .
C032 C048 1.400(10) .
C032 C033 1.496(9) .
C034 C056 1.396(12) .
C035 C036 1.402(9) .
C035 C055 1.406(9) .
C036 C037 1.480(9) .
C039 C045 1.392(9) .
C039 C057 1.403(10) .
C039 C042 1.480(9) .
C041 C053 1.386(9) .
C041 C052 1.393(9) .
C041 C049 1.492(9) .
C043 C065 1.389(10) .
C044 C046 1.395(10) .
C044 C064 1.399(9) .
C045 C054 1.409(10) .
C046 C047 1.367(10) .
C048 C056 1.356(12) .
C050 C071 1.367(13) .
C050 C057 1.380(11) .
C051 C053 1.376(10) .
C051 C058 1.392(12) .
C052 C066 1.370(10) .
C054 C071 1.387(13) .
C055 C067 1.390(11) .
C058 C066 1.376(12) .
C059 C060 1.361(11) .
C059 C061 1.379(13) .
C061 C065 1.403(13) .
